data_3500096
loop_
_publ_author_name
'Thierry Maris'

_publ_section_references
;
Dolomanov, O.V., Bourhis, L.J., Gildea, R.J, Howard, J.A.K. & Puschmann, H.
 (2009), J. Appl. Cryst. 42, 339-341.

Sheldrick, G.M. (2015). Acta Cryst. C71, 3-8.

Sheldrick, G.M. (2015). Acta Cryst. A71, 3-8.
;
_publ_section_title
;
 3(nitrophenyl)boronic acid
;
_journal_name_full 'Personal communication to COD'
_journal_year 2020
_chemical_formula_moiety 'C6 H6 B N O4'
_chemical_formula_sum 'C6 H6 B N O4'
_chemical_formula_weight 166.93
_chemical_name_common '3(nitrophenyl)boronic acid'
_space_group_crystal_system monoclinic
_space_group_IT_number 14
_space_group_name_Hall '-P 2ybc'
_space_group_name_H-M_alt 'P 1 21/c 1'
_atom_sites_solution_hydrogens difmap
_atom_sites_solution_primary dual
_audit_creation_date 2020-01-22
_audit_creation_method
;
Olex2 1.3
(compiled Nov 21 2019 18:26:39 for OlexSys, GUI svn.r6003)
;
_cell_angle_alpha 90
_cell_angle_beta 104.147(1)
_cell_angle_gamma 90
_cell_formula_units_Z 4
_cell_length_a 8.1432(2)
_cell_length_b 7.6307(2)
_cell_length_c 12.1977(3)
_cell_measurement_reflns_used 9869
_cell_measurement_temperature 150
_cell_measurement_theta_max 60.621
_cell_measurement_theta_min 3.252
_cell_volume 734.96(3)
_computing_molecular_graphics 'Olex2 1.3 (Dolomanov et al., 2009)'
_computing_publication_material 'Olex2 1.3 (Dolomanov et al., 2009)'
_computing_structure_refinement 'XL  (Sheldrick, 2008)'
_computing_structure_solution 'SHELXT 2014/5 (Sheldrick, 2014)'
_diffrn_ambient_temperature 150.15
_diffrn_measured_fraction_theta_full 0.999
_diffrn_measured_fraction_theta_max 0.999
_diffrn_measurement_device 'k-geometry diffractometer'
_diffrn_measurement_device_type 'Bruker Venture Metaljet'
_diffrn_measurement_method '\w and \f scans'
_diffrn_radiation_collimation 'Focusing mirrors'
_diffrn_radiation_monochromator 'Helios MX Mirror Optics'
_diffrn_radiation_probe x-ray
_diffrn_radiation_type GaK\a
_diffrn_radiation_wavelength 1.34139
_diffrn_reflns_av_R_equivalents 0.0278
_diffrn_reflns_av_unetI/netI 0.0130
_diffrn_reflns_Laue_measured_fraction_full 0.999
_diffrn_reflns_Laue_measured_fraction_max 0.999
_diffrn_reflns_limit_h_max 10
_diffrn_reflns_limit_h_min -10
_diffrn_reflns_limit_k_max 9
_diffrn_reflns_limit_k_min -9
_diffrn_reflns_limit_l_max 15
_diffrn_reflns_limit_l_min -15
_diffrn_reflns_number 16585
_diffrn_reflns_point_group_measured_fraction_full 0.999
_diffrn_reflns_point_group_measured_fraction_max 0.999
_diffrn_reflns_theta_full 53.594
_diffrn_reflns_theta_max 60.590
_diffrn_reflns_theta_min 4.872
_diffrn_source 'Metal Jet'
_diffrn_source_target Ga
_diffrn_source_type 'Gallium Liquid Metal Jet Source'
_exptl_absorpt_coefficient_mu 0.688
_exptl_absorpt_correction_T_max 0.7519
_exptl_absorpt_correction_T_min 0.7112
_exptl_absorpt_correction_type multi-scan
_exptl_absorpt_process_details
;
SADABS-2016/2 (Bruker,2016/2) was used for absorption correction. 
wR2(int) was 0.0972 before and 0.0415 after correction. 
The Ratio of minimum to maximum transmission is 0.9459. 
The \l/2 correction factor is Not present.
;
_exptl_crystal_colour 'clear light colourless'
_exptl_crystal_colour_lustre clear
_exptl_crystal_colour_modifier light
_exptl_crystal_colour_primary colourless
_exptl_crystal_density_diffrn 1.509
_exptl_crystal_description fragment
_exptl_crystal_F_000 344
_exptl_crystal_size_max 0.11
_exptl_crystal_size_mid 0.09
_exptl_crystal_size_min 0.06
_geom_special_details
;
 All esds (except the esd in the dihedral angle between two l.s. planes)
 are estimated using the full covariance matrix.  The cell esds are taken
 into account individually in the estimation of esds in distances, angles
 and torsion angles; correlations between esds in cell parameters are only
 used when they are defined by crystal symmetry.  An approximate (isotropic)
 treatment of cell esds is used for estimating esds involving l.s. planes.
;
_refine_diff_density_max 0.328
_refine_diff_density_min -0.447
_refine_diff_density_rms 0.118
_refine_ls_extinction_coef 0.135(7)
_refine_ls_extinction_expression Fc^*^=kFc[1+0.001xFc^2^\l^3^/sin(2\q)]^-1/4^
_refine_ls_extinction_method 'SHELXL-2018/3 (Sheldrick 2018)'
_refine_ls_goodness_of_fit_ref 1.127
_refine_ls_hydrogen_treatment refall
_refine_ls_matrix_type full
_refine_ls_number_parameters 134
_refine_ls_number_reflns 1688
_refine_ls_number_restraints 0
_refine_ls_restrained_S_all 1.127
_refine_ls_R_factor_all 0.0441
_refine_ls_R_factor_gt 0.0432
_refine_ls_shift/su_max 0.000
_refine_ls_shift/su_mean 0.000
_refine_ls_structure_factor_coef Fsqd
_refine_ls_weighting_details 'w=1/[\s^2^(Fo^2^)+(0.0631P)^2^+0.1964P] where P=(Fo^2^+2Fc^2^)/3'
_refine_ls_weighting_scheme calc
_refine_ls_wR_factor_gt 0.1043
_refine_ls_wR_factor_ref 0.1053
_reflns_Friedel_coverage 0.000
_reflns_Friedel_fraction_full .
_reflns_Friedel_fraction_max .
_reflns_number_gt 1617
_reflns_number_total 1688
_reflns_special_details
;
 Reflections were merged by SHELXL according to the crystal
 class for the calculation of statistics and refinement.
 
 _reflns_Friedel_fraction is defined as the number of unique
 Friedel pairs measured divided by the number that would be
 possible theoretically, ignoring centric projections and
 systematic absences.
;
_reflns_threshold_expression 'I > 2\s(I)'
_cod_data_source_file born03.cif
_cod_data_source_block born03
_cod_database_code 3500096

loop_
_space_group_symop_id
_space_group_symop_operation_xyz
1 'x, y, z'
2 '-x, y+1/2, -z+1/2'
3 '-x, -y, -z'
4 'x, -y-1/2, z-1/2'

loop_
_atom_site_label
_atom_site_type_symbol
_atom_site_fract_x
_atom_site_fract_y
_atom_site_fract_z
_atom_site_U_iso_or_equiv
_atom_site_adp_type
_atom_site_occupancy
_atom_site_site_symmetry_order
_atom_site_calc_flag
_atom_site_refinement_flags_posn
_atom_site_refinement_flags_adp
_atom_site_refinement_flags_occupancy
_atom_site_disorder_assembly
_atom_site_disorder_group
O1 O 1.01679(10) 0.19386(11) 0.60234(7) 0.0245(2) Uani 1 1 d . . . . .
O2 O 0.83932(10) 0.13144(10) 0.42425(7) 0.0243(2) Uani 1 1 d . . . . .
O3 O 0.39436(11) 0.85008(11) 0.35824(7) 0.0276(2) Uani 1 1 d . . . . .
O4 O 0.45616(11) 0.64442(11) 0.25326(7) 0.0274(2) Uani 1 1 d . . . . .
N1 N 0.47897(11) 0.72315(12) 0.34425(7) 0.0189(2) Uani 1 1 d . . . . .
C1 C 0.80576(12) 0.42830(13) 0.52007(8) 0.0176(3) Uani 1 1 d . . . . .
C2 C 0.68547(12) 0.49756(13) 0.42821(8) 0.0171(2) Uani 1 1 d . . . . .
C3 C 0.61113(12) 0.65781(13) 0.43964(8) 0.0171(3) Uani 1 1 d . . . . .
C4 C 0.65173(14) 0.75609(14) 0.53839(9) 0.0213(3) Uani 1 1 d . . . . .
C5 C 0.77342(15) 0.68976(15) 0.62895(9) 0.0241(3) Uani 1 1 d . . . . .
C6 C 0.84856(13) 0.52805(15) 0.61995(9) 0.0216(3) Uani 1 1 d . . . . .
B1 B 0.88976(14) 0.24348(16) 0.51415(9) 0.0189(3) Uani 1 1 d . . . . .
H6 H 0.9337(18) 0.483(2) 0.6848(12) 0.023(3) Uiso 1 1 d . . . . .
H2A H 0.6509(18) 0.435(2) 0.3578(12) 0.022(3) Uiso 1 1 d . . . . .
H4 H 0.599(2) 0.866(2) 0.5449(14) 0.030(4) Uiso 1 1 d . . . . .
H5 H 0.807(2) 0.757(2) 0.6985(14) 0.033(4) Uiso 1 1 d . . . . .
H1 H 1.057(3) 0.094(3) 0.5943(17) 0.050(5) Uiso 1 1 d . . . . .
H2 H 0.758(3) 0.160(2) 0.3719(17) 0.040(4) Uiso 1 1 d . . . . .

loop_
_atom_site_aniso_label
_atom_site_aniso_U_11
_atom_site_aniso_U_22
_atom_site_aniso_U_33
_atom_site_aniso_U_23
_atom_site_aniso_U_13
_atom_site_aniso_U_12
O1 0.0257(4) 0.0223(4) 0.0204(4) -0.0016(3) -0.0041(3) 0.0072(3)
O2 0.0254(4) 0.0204(4) 0.0215(4) -0.0025(3) -0.0053(3) 0.0063(3)
O3 0.0310(4) 0.0207(4) 0.0292(4) 0.0030(3) 0.0039(3) 0.0102(3)
O4 0.0299(4) 0.0294(5) 0.0183(4) -0.0020(3) -0.0029(3) 0.0071(3)
N1 0.0200(4) 0.0167(4) 0.0191(4) 0.0026(3) 0.0030(3) 0.0008(3)
C1 0.0169(4) 0.0173(5) 0.0173(5) 0.0003(4) 0.0020(4) 0.0001(3)
C2 0.0183(5) 0.0164(5) 0.0155(5) -0.0009(3) 0.0022(4) -0.0007(4)
C3 0.0172(5) 0.0170(5) 0.0162(5) 0.0019(4) 0.0022(4) 0.0002(3)
C4 0.0245(5) 0.0174(5) 0.0214(5) -0.0022(4) 0.0044(4) 0.0014(4)
C5 0.0282(5) 0.0239(6) 0.0179(5) -0.0054(4) 0.0013(4) 0.0002(4)
C6 0.0216(5) 0.0236(5) 0.0170(5) 0.0000(4) -0.0002(4) 0.0012(4)
B1 0.0185(5) 0.0180(5) 0.0186(6) 0.0011(4) 0.0014(4) 0.0021(4)

loop_
_atom_type_symbol
_atom_type_description
_atom_type_scat_dispersion_real
_atom_type_scat_dispersion_imag
_atom_type_scat_source
C C 0.0140 0.0070 'International Tables Vol C Tables 4.2.6.8 and 6.1.1.4'
H H 0.0000 0.0000 'International Tables Vol C Tables 4.2.6.8 and 6.1.1.4'
B B 0.0070 0.0030 'International Tables Vol C Tables 4.2.6.8 and 6.1.1.4'
N N 0.0250 0.0140 'International Tables Vol C Tables 4.2.6.8 and 6.1.1.4'
O O 0.0390 0.0250 'International Tables Vol C Tables 4.2.6.8 and 6.1.1.4'

loop_
_geom_angle_atom_site_label_1
_geom_angle_atom_site_label_2
_geom_angle_atom_site_label_3
_geom_angle
_geom_angle_site_symmetry_1
_geom_angle_site_symmetry_3
B1 O1 H1 113.8(14) . .
B1 O2 H2 118.5(13) . .
O3 N1 O4 122.93(9) . .
O3 N1 C3 119.16(9) . .
O4 N1 C3 117.89(8) . .
C2 C1 C6 117.78(9) . .
C2 C1 B1 121.86(9) . .
C6 C1 B1 120.36(9) . .
C1 C2 H2A 121.6(9) . .
C3 C2 C1 119.34(9) . .
C3 C2 H2A 119.1(9) . .
C2 C3 N1 118.30(9) . .
C2 C3 C4 123.11(9) . .
C4 C3 N1 118.55(9) . .
C3 C4 H4 122.0(10) . .
C5 C4 C3 117.78(10) . .
C5 C4 H4 120.2(10) . .
C4 C5 C6 120.16(10) . .
C4 C5 H5 120.0(10) . .
C6 C5 H5 119.8(10) . .
C1 C6 H6 119.0(9) . .
C5 C6 C1 121.80(10) . .
C5 C6 H6 119.2(9) . .
O1 B1 O2 118.88(10) . .
O1 B1 C1 118.06(9) . .
O2 B1 C1 123.06(9) . .

loop_
_geom_bond_atom_site_label_1
_geom_bond_atom_site_label_2
_geom_bond_distance
_geom_bond_site_symmetry_2
O1 B1 1.3515(13) .
O1 H1 0.84(2) .
O2 B1 1.3719(14) .
O2 H2 0.83(2) .
O3 N1 1.2245(12) .
O4 N1 1.2354(12) .
N1 C3 1.4658(13) .
C1 C2 1.3992(13) .
C1 C6 1.4062(14) .
C1 B1 1.5767(15) .
C2 C3 1.3865(14) .
C2 H2A 0.961(15) .
C3 C4 1.3885(14) .
C4 C5 1.3868(15) .
C4 H4 0.950(16) .
C5 C6 1.3935(16) .
C5 H5 0.971(17) .
C6 H6 0.979(15) .

loop_
_geom_hbond_atom_site_label_D
_geom_hbond_atom_site_label_H
_geom_hbond_atom_site_label_A
_geom_hbond_distance_DH
_geom_hbond_distance_HA
_geom_hbond_distance_DA
_geom_hbond_angle_DHA
_geom_hbond_site_symmetry_A
_geom_hbond_publ_flag
O1 H1 O2 0.84(2) 1.95(2) 2.7974(11) 177(2) 3_756 yes
O2 H2 O4 0.83(2) 2.02(2) 2.8179(11) 160.9(18) 2_645 yes

loop_
_geom_torsion_atom_site_label_1
_geom_torsion_atom_site_label_2
_geom_torsion_atom_site_label_3
_geom_torsion_atom_site_label_4
_geom_torsion
_geom_torsion_site_symmetry_1
_geom_torsion_site_symmetry_2
_geom_torsion_site_symmetry_3
_geom_torsion_site_symmetry_4
O3 N1 C3 C2 169.08(9) . . . .
O3 N1 C3 C4 -8.68(15) . . . .
O4 N1 C3 C2 -9.58(14) . . . .
O4 N1 C3 C4 172.66(9) . . . .
N1 C3 C4 C5 178.09(9) . . . .
C1 C2 C3 N1 -176.79(9) . . . .
C1 C2 C3 C4 0.87(16) . . . .
C2 C1 C6 C5 0.72(16) . . . .
C2 C1 B1 O1 173.53(10) . . . .
C2 C1 B1 O2 -6.76(16) . . . .
C2 C3 C4 C5 0.44(17) . . . .
C3 C4 C5 C6 -1.15(17) . . . .
C4 C5 C6 C1 0.58(18) . . . .
C6 C1 C2 C3 -1.42(15) . . . .
C6 C1 B1 O1 -7.49(15) . . . .
C6 C1 B1 O2 172.22(10) . . . .
B1 C1 C2 C3 177.59(9) . . . .
B1 C1 C6 C5 -178.30(10) . . . .

_cod_database_fobs_code 3500096
